data_7227816
loop_
_publ_author_name
'Bovill, Sally M.'
'Dixey, Richard J. C.'
'Saines, Paul J.'

_publ_section_title
;
 Three coordination frameworks with copper formate based low dimensional
 motifs: synthesis, structure and magnetic properties
;
_journal_issue 13
_journal_name_full CrystEngComm
_journal_page_first 1831
_journal_paper_doi 10.1039/C6CE01601D
_journal_volume 19
_journal_year 2017
_chemical_formula_moiety 'C15 H19 Cu2 N8 O6, N O3'
_chemical_formula_sum 'C15 H19 Cu2 N9 O9'
_chemical_formula_weight 596.46
_chemical_name_systematic
;
 ?
;
_space_group_crystal_system orthorhombic
_space_group_IT_number 62
_space_group_name_Hall '-P 2ac 2n'
_space_group_name_H-M_alt 'P n m a'
_symmetry_space_group_name_Hall '-P 2ac 2n'
_symmetry_space_group_name_H-M 'P n m a'
_atom_sites_solution_hydrogens geom
_audit_update_record
;
2017-01-25 deposited with the CCDC.
2017-03-08 downloaded from the CCDC.
;
_cell_angle_alpha 90.00
_cell_angle_beta 90.00
_cell_angle_gamma 90.00
_cell_formula_units_Z 4
_cell_length_a 9.3812(2)
_cell_length_b 12.9376(3)
_cell_length_c 18.1801(4)
_cell_measurement_reflns_used 2876
_cell_measurement_temperature 150(2)
_cell_measurement_theta_max 27.485
_cell_measurement_theta_min 0.998
_cell_volume 2206.52(8)
_computing_data_reduction 'DENZO/SCALEPACK (Otwinowski & Minor, 1997)'
_computing_molecular_graphics 'Olex2 (Dolomanov et al., 2009)'
_computing_publication_material 'Olex2 (Dolomanov et al., 2009)'
_computing_structure_refinement 'ShelXL (Sheldrick, 2008)'
_computing_structure_solution 'olex2.solve (Dolomanov et al., 2009)'
_diffrn_ambient_temperature 150(2)
_diffrn_measured_fraction_theta_full 0.999
_diffrn_measured_fraction_theta_max 0.999
_diffrn_measurement_device Area
_diffrn_measurement_device_type KappaCCD
_diffrn_measurement_method \w
_diffrn_orient_matrix_type X=UH
_diffrn_orient_matrix_UB_11 0.02139
_diffrn_orient_matrix_UB_12 -0.10246
_diffrn_orient_matrix_UB_13 0.02018
_diffrn_orient_matrix_UB_21 0.02974
_diffrn_orient_matrix_UB_22 -0.00776
_diffrn_orient_matrix_UB_23 -0.07092
_diffrn_orient_matrix_UB_31 0.04956
_diffrn_orient_matrix_UB_32 0.01413
_diffrn_orient_matrix_UB_33 0.01923
_diffrn_radiation_type MoK\a
_diffrn_radiation_wavelength 0.71073
_diffrn_reflns_av_R_equivalents 0.074
_diffrn_reflns_av_unetI/netI 0.0493
_diffrn_reflns_Laue_measured_fraction_full 0.999
_diffrn_reflns_Laue_measured_fraction_max 0.999
_diffrn_reflns_limit_h_max 12
_diffrn_reflns_limit_h_min -12
_diffrn_reflns_limit_k_max 16
_diffrn_reflns_limit_k_min -16
_diffrn_reflns_limit_l_max 23
_diffrn_reflns_limit_l_min -23
_diffrn_reflns_number 36934
_diffrn_reflns_point_group_measured_fraction_full 0.999
_diffrn_reflns_point_group_measured_fraction_max 0.999
_diffrn_reflns_theta_full 25.242
_diffrn_reflns_theta_max 27.468
_diffrn_reflns_theta_min 2.443
_diffrn_source 'fine-focus sealed tube'
_exptl_absorpt_coefficient_mu 1.99
_exptl_absorpt_correction_T_max 1.16
_exptl_absorpt_correction_T_min 1.00
_exptl_absorpt_correction_type multi-scan
_exptl_absorpt_process_details 'DENZO/SCALEPACK (Otwinowski & Minor, 1997)'
_exptl_crystal_colour 'dark blue'
_exptl_crystal_density_diffrn 1.796
_exptl_crystal_density_method 'not measured'
_exptl_crystal_description needle
_exptl_crystal_F_000 1208
_exptl_crystal_size_max 0.420
_exptl_crystal_size_mid 0.04
_exptl_crystal_size_min 0.02
_refine_diff_density_max 1.747
_refine_diff_density_min -2.485
_refine_diff_density_rms 0.482
_refine_ls_abs_structure_details
;
;
_refine_ls_extinction_method none
_refine_ls_goodness_of_fit_ref 1.160
_refine_ls_hydrogen_treatment mixed
_refine_ls_matrix_type full
_refine_ls_number_parameters 174
_refine_ls_number_reflns 2637
_refine_ls_number_restraints 1
_refine_ls_restrained_S_all 1.160
_refine_ls_R_factor_all 0.1005
_refine_ls_R_factor_gt 0.0718
_refine_ls_shift/su_max 0.000
_refine_ls_shift/su_mean 0.000
_refine_ls_structure_factor_coef Fsqd
_refine_ls_weighting_details 'w=1/[\s^2^(Fo^2^)+(0.1342P)^2^+7.0370P] where P=(Fo^2^+2Fc^2^)/3'
_refine_ls_weighting_scheme calc
_refine_ls_wR_factor_gt 0.2031
_refine_ls_wR_factor_ref 0.2334
_reflns_d_resolution_high 0.62
_reflns_d_resolution_low 1.93
_reflns_Friedel_coverage 0.000
_reflns_limit_h_max 12
_reflns_limit_h_min 0
_reflns_limit_k_max 16
_reflns_limit_k_min 0
_reflns_limit_l_max 12
_reflns_limit_l_min 0
_reflns_number_gt 1998
_reflns_number_total 2637
_reflns_threshold_expression 'I> 3.00 sigma(I)'
_cod_data_source_file c6ce01601d2.cif
_cod_data_source_block CuFmIm
_cod_depositor_comments 'Adding full bibliography for 7227816--7227818.cif.'
_cod_database_code 7227816
_shelx_space_group_comment
;
The symmetry employed for this shelxl refinement is uniquely defined
by the following loop, which should always be used as a source of
symmetry information in preference to the above space-group names.
They are only intended as comments.
;
_olex2_refinement_description
;
1. Fixed Uiso
 At 1.2 times of:
  All C(H) groups, All N(H) groups
2. Restrained distances
 C6-H6A
 0.93 with sigma of 0.01
3. Others
 Fixed Sof: O9(0.5)
4.a Aromatic/amide H refined with riding coordinates:
 C4(H4), C3(H3), C1(H1), C9(H9), C8(H8), C7(H7), C2(H2), C5(H5), N5(H5A),
 N2(H2A)

5. The minimum electron density difference is 0.87 A from the Cu atom" 
;
_shelx_shelxl_version_number 2014/7
_olex2_submission_special_instructions 'No special instructions were received'

loop_
_space_group_symop_operation_xyz
'x, y, z'
'-x+1/2, -y, z+1/2'
'x+1/2, -y+1/2, -z+1/2'
'-x, y+1/2, -z'
'-x, -y, -z'
'x-1/2, y, -z-1/2'
'-x-1/2, y-1/2, z-1/2'
'x, -y-1/2, z'

loop_
_atom_site_label
_atom_site_type_symbol
_atom_site_fract_x
_atom_site_fract_y
_atom_site_fract_z
_atom_site_U_iso_or_equiv
_atom_site_adp_type
_atom_site_occupancy
_atom_site_site_symmetry_order
_atom_site_calc_flag
_atom_site_refinement_flags_posn
_atom_site_refinement_flags_adp
_atom_site_refinement_flags_occupancy
C6 C 0.0426(9) 0.2500 0.4865(5) 0.0281(19) Uani 1 2 d DS T P
H6A H 0.053(11) 0.2500 0.4355(10) 0.034 Uiso 1 2 d DRS T P
C4 C -0.0015(9) 0.2500 0.9734(5) 0.0292(19) Uani 1 2 d S T P
H4 H -0.0635 0.2500 1.0133 0.035 Uiso 1 2 calc RS T P
C3 C 0.3356(8) 0.0307(5) 0.8704(4) 0.0332(14) Uani 1 1 d . . .
H3 H 0.4317 0.0478 0.8675 0.040 Uiso 1 1 calc R . .
C1 C 0.1376(7) -0.0578(5) 0.8686(3) 0.0312(14) Uani 1 1 d . . .
H1 H 0.0726 -0.1117 0.8643 0.037 Uiso 1 1 calc R . .
C9 C 0.2137(8) 0.5663(5) 0.6592(4) 0.0340(15) Uani 1 1 d . . .
H9 H 0.2135 0.6242 0.6895 0.041 Uiso 1 1 calc R . .
C8 C 0.2173(8) 0.4674(5) 0.5625(4) 0.0335(15) Uani 1 1 d . . .
H8 H 0.2212 0.4451 0.5139 0.040 Uiso 1 1 calc R . .
C7 C 0.2057(8) 0.4672(5) 0.6802(4) 0.0344(15) Uani 1 1 d . . .
H7 H 0.2008 0.4453 0.7288 0.041 Uiso 1 1 calc R . .
C2 C 0.1074(7) 0.0409(5) 0.8844(4) 0.0340(15) Uani 1 1 d . . .
H2 H 0.0166 0.0669 0.8933 0.041 Uiso 1 1 calc R . .
C5 C 0.3752(9) 0.2500 0.7540(4) 0.0226(16) Uani 1 2 d S T P
H5 H 0.4500 0.2500 0.7205 0.027 Uiso 1 2 calc RS T P
N5 N 0.2224(8) 0.5648(5) 0.5835(4) 0.0445(16) Uani 1 1 d . . .
H5A H 0.2298 0.6177 0.5552 0.053 Uiso 1 1 calc R . .
N3 N 0.2295(5) 0.0971(4) 0.8854(3) 0.0256(11) Uani 1 1 d . . .
N4 N 0.2057(5) 0.4041(4) 0.6219(3) 0.0241(10) Uani 1 1 d . . .
N2 N 0.2814(7) -0.0642(5) 0.8601(3) 0.0419(15) Uani 1 1 d . . .
H2A H 0.3290 -0.1191 0.8500 0.050 Uiso 1 1 calc R . .
O9 O -0.0699(10) 0.2197(7) 0.5179(5) 0.041(3) Uani 0.5 1 d . . .
O6 O 0.4058(6) 0.2500 0.8223(3) 0.0245(12) Uani 1 2 d S T P
O7 O 0.2507(6) 0.2500 0.7293(3) 0.0237(13) Uani 1 2 d S T P
O4 O -0.0550(6) 0.2500 0.9117(3) 0.0241(12) Uani 1 2 d S T P
O8 O 0.1615(7) 0.2500 0.5141(3) 0.0303(14) Uani 1 2 d S T P
O5 O 0.1295(7) 0.2500 0.9872(3) 0.0329(15) Uani 1 2 d S T P
Cu2 Cu 0.20840(11) 0.2500 0.62076(5) 0.0211(3) Uani 1 2 d S T P
Cu1 Cu 0.25153(10) 0.2500 0.89760(5) 0.0214(3) Uani 1 2 d S T P
N1 N -0.0134(18) -0.2500 0.7627(9) 0.086(4) Uiso 1 2 d S T P
O1 O -0.0397(18) -0.2500 0.8284(9) 0.118(5) Uiso 1 2 d S T P
O2 O 0.134(2) -0.2500 0.7643(9) 0.138(6) Uiso 1 2 d S T P
O3 O -0.034(3) -0.2500 0.7096(16) 0.214(11) Uiso 1 2 d S T P

loop_
_atom_site_aniso_label
_atom_site_aniso_U_11
_atom_site_aniso_U_22
_atom_site_aniso_U_33
_atom_site_aniso_U_23
_atom_site_aniso_U_13
_atom_site_aniso_U_12
C6 0.023(4) 0.038(5) 0.023(4) 0.000 -0.002(3) 0.000
C4 0.023(4) 0.030(5) 0.034(5) 0.000 0.009(4) 0.000
C3 0.029(3) 0.029(3) 0.042(3) 0.003(3) 0.003(3) 0.005(3)
C1 0.035(4) 0.026(3) 0.033(3) 0.001(2) 0.003(3) -0.005(3)
C9 0.049(4) 0.021(3) 0.032(3) -0.006(3) -0.003(3) 0.004(3)
C8 0.046(4) 0.026(3) 0.029(3) 0.004(3) 0.004(3) 0.002(3)
C7 0.049(4) 0.028(3) 0.026(3) 0.001(3) -0.003(3) 0.003(3)
C2 0.025(3) 0.031(3) 0.047(4) -0.005(3) 0.000(3) 0.000(3)
C5 0.021(4) 0.024(4) 0.023(4) 0.000 0.003(3) 0.000
N5 0.062(4) 0.029(3) 0.043(3) 0.011(3) 0.007(3) 0.007(3)
N3 0.022(3) 0.026(3) 0.029(3) 0.004(2) 0.0009(18) -0.001(2)
N4 0.020(2) 0.026(3) 0.026(2) 0.000(2) -0.0013(18) 0.001(2)
N2 0.048(4) 0.037(3) 0.041(3) 0.002(3) -0.001(3) 0.013(3)
O9 0.035(5) 0.046(8) 0.041(5) -0.005(4) 0.015(4) 0.000(4)
O6 0.020(3) 0.031(3) 0.023(3) 0.000 0.003(2) 0.000
O7 0.024(3) 0.022(3) 0.025(3) 0.000 0.002(2) 0.000
O4 0.022(3) 0.029(3) 0.022(3) 0.000 -0.002(2) 0.000
O8 0.026(3) 0.037(3) 0.028(3) 0.000 -0.008(2) 0.000
O5 0.023(3) 0.055(4) 0.021(3) 0.000 -0.002(2) 0.000
Cu2 0.0207(6) 0.0192(5) 0.0235(5) 0.000 -0.0032(4) 0.000
Cu1 0.0173(5) 0.0257(6) 0.0213(5) 0.000 0.0006(3) 0.000

loop_
_atom_type_symbol
_atom_type_description
_atom_type_scat_dispersion_real
_atom_type_scat_dispersion_imag
_atom_type_scat_source
C C 0.0033 0.0016 'International Tables Vol C Tables 4.2.6.8 and 6.1.1.4'
N N 0.0061 0.0033 'International Tables Vol C Tables 4.2.6.8 and 6.1.1.4'
O O 0.0106 0.0060 'International Tables Vol C Tables 4.2.6.8 and 6.1.1.4'
Cu Cu 0.3201 1.2651 'International Tables Vol C Tables 4.2.6.8 and 6.1.1.4'
H H 0.0000 0.0000 'International Tables Vol C Tables 4.2.6.8 and 6.1.1.4'

loop_
_geom_angle_atom_site_label_1
_geom_angle_atom_site_label_2
_geom_angle_atom_site_label_3
_geom_angle
_geom_angle_site_symmetry_1
_geom_angle_site_symmetry_3
O9 C6 H6A 122(6) . .
O9 C6 H6A 122(6) 8_565 .
O8 C6 H6A 108(7) . .
O8 C6 O9 125.3(8) . .
O8 C6 O9 125.3(8) . 8_565
O4 C4 H4 117.2 . .
O4 C4 O5 125.7(8) . .
O5 C4 H4 117.2 . .
N3 C3 H3 125.3 . .
N2 C3 H3 125.3 . .
N2 C3 N3 109.4(6) . .
C2 C1 H1 126.5 . .
C2 C1 N2 107.0(6) . .
N2 C1 H1 126.5 . .
C7 C9 H9 127.1 . .
C7 C9 N5 105.9(6) . .
N5 C9 H9 127.1 . .
N5 C8 H8 124.8 . .
N5 C8 N4 110.3(6) . .
N4 C8 H8 124.8 . .
C9 C7 H7 124.5 . .
N4 C7 C9 111.1(6) . .
N4 C7 H7 124.5 . .
C1 C2 H2 125.2 . .
C1 C2 N3 109.6(6) . .
N3 C2 H2 125.2 . .
O6 C5 H5 118.0 . .
O7 C5 H5 118.0 . .
O7 C5 O6 124.1(7) . .
C9 N5 H5A 126.2 . .
C8 N5 C9 107.6(6) . .
C8 N5 H5A 126.2 . .
C3 N3 C2 106.2(6) . .
C3 N3 Cu1 125.3(4) . .
C2 N3 Cu1 128.2(4) . .
C8 N4 Cu2 126.3(4) . .
C7 N4 C8 105.1(6) . .
C7 N4 Cu2 128.3(4) . .
C3 N2 C1 107.7(6) . .
C3 N2 H2A 126.1 . .
C1 N2 H2A 126.1 . .
C6 O9 Cu1 148.8(6) . 6_557
C5 O6 Cu1 120.4(5) . .
C5 O7 Cu2 122.4(5) . .
C4 O4 Cu2 129.0(6) . 6_557
C6 O8 Cu2 127.0(6) . .
C4 O5 Cu1 113.5(6) . .
N4 Cu2 N4 178.1(3) . 8_565
N4 Cu2 O7 89.55(14) . .
N4 Cu2 O7 89.54(14) 8_565 .
N4 Cu2 O4 90.87(15) . 6_657
N4 Cu2 O4 90.87(15) 8_565 6_657
O7 Cu2 O4 93.5(2) . 6_657
O8 Cu2 N4 90.43(14) . .
O8 Cu2 N4 90.43(14) . 8_565
O8 Cu2 O7 178.6(2) . .
O8 Cu2 O4 87.9(2) . 6_657
N3 Cu1 N3 162.6(3) . 8_565
N3 Cu1 O9 108.5(3) . 3_556
N3 Cu1 O9 108.5(3) 8_565 6_657
N3 Cu1 O9 88.9(3) 8_565 3_556
N3 Cu1 O9 88.9(3) . 6_657
O6 Cu1 N3 89.96(15) . 8_565
O6 Cu1 N3 89.96(15) . .
O6 Cu1 O9 86.0(3) . 3_556
O6 Cu1 O9 86.0(3) . 6_657
O5 Cu1 N3 91.76(15) . 8_565
O5 Cu1 N3 91.77(15) . .
O5 Cu1 O9 82.7(3) . 6_657
O5 Cu1 O9 82.7(3) . 3_556
O5 Cu1 O6 168.5(2) . .
O1 N1 O2 100.5(16) . .
O3 N1 O1 157(3) . .
O3 N1 O2 103(3) . .

loop_
_geom_bond_atom_site_label_1
_geom_bond_atom_site_label_2
_geom_bond_distance
_geom_bond_site_symmetry_2
C6 H6A 0.933(10) .
C6 O9 1.263(12) .
C6 O9 1.263(12) 8_565
C6 O8 1.222(11) .
C4 H4 0.9300 .
C4 O4 1.228(11) .
C4 O5 1.254(11) .
C3 H3 0.9300 .
C3 N3 1.344(8) .
C3 N2 1.342(10) .
C1 H1 0.9300 .
C1 C2 1.338(9) .
C1 N2 1.360(10) .
C9 H9 0.9300 .
C9 C7 1.339(10) .
C9 N5 1.379(10) .
C8 H8 0.9300 .
C8 N5 1.318(10) .
C8 N4 1.361(8) .
C7 H7 0.9300 .
C7 N4 1.338(8) .
C2 H2 0.9300 .
C2 N3 1.357(8) .
C5 H5 0.9300 .
C5 O6 1.275(10) .
C5 O7 1.251(10) .
N5 H5A 0.8600 .
N3 Cu1 2.001(6) .
N4 Cu2 1.993(5) .
N2 H2A 0.8600 .
O9 O9 0.785(17) 8_565
O9 Cu1 2.306(8) 6_557
O6 Cu1 1.992(5) .
O7 Cu2 2.013(6) .
O4 Cu2 2.297(6) 6_557
O8 Cu2 1.989(6) .
O5 Cu1 1.991(6) .
Cu2 N4 1.993(5) 8_565
Cu2 O4 2.297(6) 6_657
Cu1 N3 2.001(6) 8_565
Cu1 O9 2.306(9) 3_556
Cu1 O9 2.306(9) 6_657
N1 O1 1.22(2) .
N1 O2 1.38(2) .
N1 O3 0.99(3) .

loop_
_geom_torsion_atom_site_label_1
_geom_torsion_atom_site_label_2
_geom_torsion_atom_site_label_3
_geom_torsion_atom_site_label_4
_geom_torsion
_geom_torsion_site_symmetry_1
_geom_torsion_site_symmetry_4
C1 C2 N3 C3 -0.4(7) . .
C1 C2 N3 Cu1 174.6(4) . .
C9 C7 N4 C8 1.3(8) . .
C9 C7 N4 Cu2 175.6(5) . .
C7 C9 N5 C8 0.9(9) . .
C2 C1 N2 C3 -0.4(8) . .
N5 C9 C7 N4 -1.4(9) . .
N5 C8 N4 C7 -0.8(8) . .
N5 C8 N4 Cu2 -175.2(5) . .
N3 C3 N2 C1 0.2(8) . .
N4 C8 N5 C9 -0.1(8) . .
N2 C3 N3 C2 0.1(7) . .
N2 C3 N3 Cu1 -175.0(4) . .
N2 C1 C2 N3 0.5(8) . .
O9 C6 O8 Cu2 22.4(6) 8_565 .
O9 C6 O8 Cu2 -22.4(6) . .
O6 C5 O7 Cu2 180.000(3) . .
O7 C5 O6 Cu1 0.000(3) . .
O4 C4 O5 Cu1 0.000(4) . .
O8 C6 O9 O9 103.4(5) . 8_565
O8 C6 O9 Cu1 75.7(14) . 6_557
O5 C4 O4 Cu2 180.000(4) . 6_557
